data_7703652
loop_
_publ_author_name
'Shiga, Takuya'
'Kumamaru, Rina'
'Newton, Graham N.'
'Oshio, Hiroki'

_publ_section_title
;
 Heteroleptic iron(ii) complexes with naphthoquinone-type ligands.
;
_journal_issue 5
_journal_name_full 'Dalton transactions (Cambridge, England : 2003)'
_journal_page_first 1485
_journal_page_last 1491
_journal_paper_doi 10.1039/c9dt03946e
_journal_volume 49
_journal_year 2020
_chemical_formula_moiety 'C48 H22 Fe N9 O6, B F4 '
_chemical_formula_sum 'C48 H22 B F4 Fe N9 O6'
_chemical_formula_weight 963.40
_space_group_crystal_system monoclinic
_space_group_IT_number 15
_space_group_name_Hall '-C 2yc'
_space_group_name_H-M_alt 'C 1 2/c 1'
_atom_sites_solution_hydrogens geom
_audit_creation_method SHELXL-2016/6
_audit_update_record
;
2019-09-30 deposited with the CCDC.	2019-12-27 downloaded from the CCDC.
;
_cell_angle_alpha 90
_cell_angle_beta 103.237(9)
_cell_angle_gamma 90
_cell_formula_units_Z 4
_cell_length_a 9.260(7)
_cell_length_b 32.13(3)
_cell_length_c 18.517(15)
_cell_measurement_reflns_used 1418
_cell_measurement_temperature 100(2)
_cell_measurement_theta_max 23.12
_cell_measurement_theta_min 2.26
_cell_volume 5363(8)
_computing_cell_refinement 'Bruker SAINT'
_computing_data_collection 'Bruker APEX2'
_computing_data_reduction 'Bruker SAINT'
_computing_molecular_graphics 'Bruker SHELXTL'
_computing_publication_material 'Bruker SHELXTL'
_computing_structure_refinement 'SHELXL-2014 (Sheldrick 2014)'
_computing_structure_solution 'SHELXS-97 (Sheldrick 2008)'
_diffrn_ambient_temperature 100(2)
_diffrn_detector_area_resol_mean 8.366
_diffrn_measured_fraction_theta_full 0.995
_diffrn_measured_fraction_theta_max 0.979
_diffrn_measurement_device_type 'Bruker APEX-II CCD'
_diffrn_measurement_method '\f and \w scans'
_diffrn_radiation_type MoK\a
_diffrn_radiation_wavelength 0.71073
_diffrn_reflns_av_R_equivalents 0.1105
_diffrn_reflns_av_unetI/netI 0.2321
_diffrn_reflns_Laue_measured_fraction_full 0.995
_diffrn_reflns_Laue_measured_fraction_max 0.979
_diffrn_reflns_limit_h_max 11
_diffrn_reflns_limit_h_min -11
_diffrn_reflns_limit_k_max 41
_diffrn_reflns_limit_k_min -21
_diffrn_reflns_limit_l_max 23
_diffrn_reflns_limit_l_min -24
_diffrn_reflns_number 14165
_diffrn_reflns_point_group_measured_fraction_full 0.995
_diffrn_reflns_point_group_measured_fraction_max 0.979
_diffrn_reflns_theta_full 25.242
_diffrn_reflns_theta_max 27.493
_diffrn_reflns_theta_min 1.268
_diffrn_source 'fine-focus sealed tube'
_exptl_absorpt_coefficient_mu 0.346
_exptl_absorpt_correction_T_max 0.7456
_exptl_absorpt_correction_T_min 0.4845
_exptl_absorpt_correction_type empirical
_exptl_absorpt_process_details SADABS
_exptl_crystal_colour 'dark red'
_exptl_crystal_density_diffrn 1.193
_exptl_crystal_density_method 'not measured'
_exptl_crystal_description rod
_exptl_crystal_F_000 1952
_exptl_crystal_size_max 0.200
_exptl_crystal_size_mid 0.100
_exptl_crystal_size_min 0.050
_platon_squeeze_details
;
;
_refine_diff_density_max 0.775
_refine_diff_density_min -0.441
_refine_diff_density_rms 0.100
_refine_ls_extinction_method none
_refine_ls_goodness_of_fit_ref 0.870
_refine_ls_hydrogen_treatment constr
_refine_ls_matrix_type full
_refine_ls_number_parameters 408
_refine_ls_number_reflns 6036
_refine_ls_number_restraints 274
_refine_ls_restrained_S_all 0.873
_refine_ls_R_factor_all 0.2146
_refine_ls_R_factor_gt 0.0977
_refine_ls_shift/su_max 0.000
_refine_ls_shift/su_mean 0.000
_refine_ls_structure_factor_coef Fsqd
_refine_ls_weighting_details 'w=1/[\s^2^(Fo^2^)+(0.1493P)^2^] where P=(Fo^2^+2Fc^2^)/3'
_refine_ls_weighting_scheme calc
_refine_ls_wR_factor_gt 0.2502
_refine_ls_wR_factor_ref 0.2905
_reflns_Friedel_coverage 0.000
_reflns_number_gt 2076
_reflns_number_total 6036
_reflns_threshold_expression 'I > 2\s(I)'
_cod_data_source_file c9dt03946e2.cif
_cod_data_source_block Comp6
_cod_original_cell_volume 5362(7)
_cod_original_sg_symbol_H-M 'C 2/c'
_cod_database_code 7703652
_shelx_shelxl_version_number 2016/6
_shelx_space_group_comment
;
The symmetry employed for this shelxl refinement is uniquely defined
by the following loop, which should always be used as a source of
symmetry information in preference to the above space-group names.
They are only intended as comments.
;
_shelx_estimated_absorpt_t_min 0.934
_shelx_estimated_absorpt_t_max 0.983

loop_
_space_group_symop_operation_xyz
'x, y, z'
'-x, y, -z+1/2'
'x+1/2, y+1/2, z'
'-x+1/2, y+1/2, -z+1/2'
'-x, -y, -z'
'x, -y, z-1/2'
'-x+1/2, -y+1/2, -z'
'x+1/2, -y+1/2, z-1/2'

loop_
_atom_site_label
_atom_site_type_symbol
_atom_site_fract_x
_atom_site_fract_y
_atom_site_fract_z
_atom_site_U_iso_or_equiv
_atom_site_adp_type
_atom_site_occupancy
_atom_site_site_symmetry_order
_atom_site_calc_flag
_atom_site_refinement_flags_posn
_atom_site_refinement_flags_adp
_atom_site_refinement_flags_occupancy
_atom_site_disorder_assembly
_atom_site_disorder_group
Fe1 Fe 0.500000 0.36206(4) 0.250000 0.0411(4) Uani 1 2 d S T P . .
N1 N 0.6743(5) 0.36190(15) 0.1861(2) 0.0353(12) Uani 1 1 d D . . . .
N2 N 0.4316(6) 0.41054(15) 0.1666(2) 0.0379(13) Uani 1 1 d D . . . .
N3 N 0.4967(6) 0.45125(14) 0.0838(2) 0.0398(13) Uani 1 1 d D . . . .
H17 H 0.548005 0.461701 0.053568 0.048 Uiso 1 1 calc R U . . .
O1 O 0.1475(5) 0.42362(13) 0.2136(3) 0.0562(13) Uani 1 1 d D . . . .
O2 O 0.3305(5) 0.52518(13) 0.0189(2) 0.0579(14) Uani 1 1 d D . . . .
C1 C 0.7899(8) 0.3357(2) 0.1940(3) 0.0492(18) Uani 1 1 d D . . . .
H1 H 0.796618 0.313777 0.229062 0.059 Uiso 1 1 calc R U . . .
C2 C 0.8995(7) 0.3383(2) 0.1549(4) 0.0543(19) Uani 1 1 d D . . . .
H2 H 0.980855 0.319485 0.163556 0.065 Uiso 1 1 calc R U . . .
C3 C 0.8854(8) 0.3694(2) 0.1026(4) 0.0542(19) Uani 1 1 d D . . . .
H3 H 0.956455 0.371840 0.073132 0.065 Uiso 1 1 calc R U . . .
C4 C 0.7710(7) 0.3963(2) 0.0931(3) 0.0468(17) Uani 1 1 d D . . . .
H4 H 0.762534 0.418194 0.057971 0.056 Uiso 1 1 calc R U . . .
C5 C 0.6650(7) 0.39165(18) 0.1354(3) 0.0369(15) Uani 1 1 d D . . . .
C6 C 0.5353(7) 0.41804(17) 0.1289(3) 0.0362(15) Uani 1 1 d D . . . .
C7 C 0.3275(7) 0.44064(17) 0.1459(3) 0.0330(14) Uani 1 1 d D . . . .
C8 C 0.1886(7) 0.44669(18) 0.1691(3) 0.0376(15) Uani 1 1 d D . . . .
C9 C 0.0970(7) 0.48367(18) 0.1361(3) 0.0406(16) Uani 1 1 d D . . . .
C10 C -0.0380(7) 0.4905(2) 0.1548(3) 0.0463(17) Uani 1 1 d D . . . .
H5 H -0.073395 0.471540 0.186194 0.056 Uiso 1 1 calc R U . . .
C11 C -0.1212(8) 0.5256(2) 0.1265(4) 0.0550(19) Uani 1 1 d D . . . .
H6 H -0.212169 0.531150 0.140163 0.066 Uiso 1 1 calc R U . . .
C12 C -0.0727(8) 0.55198(19) 0.0796(4) 0.0528(19) Uani 1 1 d D . . . .
H7 H -0.131561 0.575391 0.060110 0.063 Uiso 1 1 calc R U . . .
C13 C 0.0624(8) 0.5453(2) 0.0594(3) 0.0536(19) Uani 1 1 d D . . . .
H8 H 0.095607 0.564139 0.027124 0.064 Uiso 1 1 calc R U . . .
C14 C 0.1461(8) 0.51107(18) 0.0868(3) 0.0434(17) Uani 1 1 d D . . . .
C15 C 0.2832(8) 0.50299(18) 0.0622(3) 0.0449(17) Uani 1 1 d D . . . .
C16 C 0.3639(7) 0.46566(18) 0.0936(3) 0.0379(16) Uani 1 1 d D . . . .
N4 N 0.603(3) 0.3112(5) 0.3143(13) 0.074(3) Uani 0.5 1 d D U P . .
N5 N 0.396(3) 0.3069(5) 0.1855(12) 0.073(2) Uani 0.5 1 d D U P . .
N6 N 0.3904(18) 0.2361(4) 0.1811(10) 0.084(3) Uani 0.5 1 d D U P . .
O3 O 0.2033(12) 0.3561(3) 0.0678(6) 0.085(2) Uani 0.5 1 d D U P . .
O4 O 0.1693(16) 0.1891(3) 0.0743(8) 0.116(3) Uani 0.5 1 d D U P . .
C17 C 0.705(2) 0.3161(4) 0.3795(9) 0.079(3) Uani 0.5 1 d D U P . .
C18 C 0.7781(19) 0.2837(4) 0.4206(9) 0.085(3) Uani 0.5 1 d D U P . .
C19 C 0.739(3) 0.2436(5) 0.3941(10) 0.089(3) Uani 0.5 1 d D U P . .
C20 C 0.654(2) 0.2387(5) 0.3254(12) 0.086(3) Uani 0.5 1 d D U P . .
C21 C 0.569(3) 0.2728(5) 0.2890(14) 0.078(2) Uani 0.5 1 d D U P . .
C22 C 0.455(3) 0.2712(5) 0.2191(13) 0.078(2) Uani 0.5 1 d D U P . .
C23 C 0.2861(17) 0.2935(4) 0.1263(8) 0.080(2) Uani 0.5 1 d D U P . .
C24 C 0.1930(17) 0.3184(4) 0.0679(8) 0.085(2) Uani 0.5 1 d D U P . .
C25 C 0.0693(17) 0.2964(4) 0.0109(8) 0.092(2) Uani 0.5 1 d D U P . .
C26 C -0.0222(17) 0.3228(5) -0.0477(8) 0.096(3) Uani 0.5 1 d D U P . .
H13 H -0.008857 0.351833 -0.053732 0.115 Uiso 0.5 1 calc R U P . .
C27 C -0.1305(19) 0.2985(5) -0.0924(9) 0.103(3) Uani 0.5 1 d D U P . .
H14 H -0.193357 0.311085 -0.134475 0.123 Uiso 0.5 1 calc R U P . .
C28 C -0.152(2) 0.2568(5) -0.0793(10) 0.104(3) Uani 0.5 1 d D U P . .
H15 H -0.241833 0.245230 -0.107328 0.125 Uiso 0.5 1 calc R U P . .
C29 C -0.0629(18) 0.2299(5) -0.0316(9) 0.099(3) Uani 0.5 1 d D U P . .
H16 H -0.078122 0.200722 -0.029968 0.118 Uiso 0.5 1 calc R U P . .
C30 C 0.0571(17) 0.2523(4) 0.0155(8) 0.096(2) Uani 0.5 1 d D U P . .
C31 C 0.1610(18) 0.2272(4) 0.0706(8) 0.093(2) Uani 0.5 1 d D U P . .
C32 C 0.273(2) 0.2513(4) 0.1257(9) 0.086(2) Uani 0.5 1 d D U P . .
B1 B 0.500000 0.5259(4) 0.250000 0.088(5) Uani 1 2 d DS T P . .
F1 F 0.6068(5) 0.50161(15) 0.2299(2) 0.0776(14) Uani 1 1 d D . . . .
F2 F 0.4316(7) 0.55091(15) 0.1898(3) 0.130(2) Uani 1 1 d D . . . .

loop_
_atom_site_aniso_label
_atom_site_aniso_U_11
_atom_site_aniso_U_22
_atom_site_aniso_U_33
_atom_site_aniso_U_23
_atom_site_aniso_U_13
_atom_site_aniso_U_12
Fe1 0.0661(10) 0.0325(7) 0.0307(6) 0.000 0.0236(7) 0.000
N1 0.042(3) 0.040(3) 0.026(2) 0.003(2) 0.013(2) 0.003(3)
N2 0.047(4) 0.040(3) 0.030(2) 0.001(2) 0.015(3) 0.001(3)
N3 0.047(4) 0.047(3) 0.035(3) 0.010(2) 0.027(3) 0.009(3)
O1 0.064(3) 0.050(3) 0.063(3) 0.020(2) 0.033(3) 0.004(2)
O2 0.076(4) 0.057(3) 0.055(3) 0.019(2) 0.043(3) 0.021(3)
C1 0.068(5) 0.049(4) 0.033(3) 0.002(3) 0.016(4) -0.005(4)
C2 0.031(4) 0.075(5) 0.058(4) 0.013(4) 0.013(4) 0.009(4)
C3 0.036(4) 0.082(5) 0.050(4) 0.013(4) 0.022(4) 0.001(4)
C4 0.042(4) 0.063(4) 0.040(3) 0.017(3) 0.020(3) -0.004(4)
C5 0.036(4) 0.048(4) 0.028(3) -0.007(3) 0.010(3) 0.002(3)
C6 0.051(4) 0.040(3) 0.021(3) -0.007(2) 0.016(3) -0.006(3)
C7 0.030(4) 0.040(3) 0.032(3) -0.003(3) 0.014(3) -0.003(3)
C8 0.043(4) 0.043(4) 0.030(3) -0.007(3) 0.015(3) -0.005(3)
C9 0.048(4) 0.043(4) 0.035(3) 0.003(3) 0.019(3) 0.006(3)
C10 0.049(5) 0.049(4) 0.043(3) 0.001(3) 0.013(3) -0.007(4)
C11 0.051(5) 0.074(5) 0.048(4) 0.005(4) 0.028(4) 0.017(4)
C12 0.067(5) 0.040(4) 0.055(4) 0.009(3) 0.022(4) 0.020(4)
C13 0.063(5) 0.065(5) 0.044(4) 0.016(3) 0.033(4) 0.016(4)
C14 0.064(5) 0.037(4) 0.031(3) 0.014(3) 0.016(3) 0.008(3)
C15 0.066(5) 0.043(4) 0.033(3) 0.018(3) 0.026(3) 0.017(4)
C16 0.050(4) 0.046(4) 0.024(3) 0.005(3) 0.021(3) 0.002(3)
N4 0.104(6) 0.045(4) 0.094(5) -0.012(5) 0.067(5) -0.011(5)
N5 0.096(5) 0.058(4) 0.089(4) -0.045(4) 0.070(4) -0.018(5)
N6 0.106(5) 0.064(4) 0.107(5) -0.045(4) 0.072(4) -0.024(5)
O3 0.086(5) 0.083(5) 0.103(5) -0.056(4) 0.053(5) -0.025(5)
O4 0.141(8) 0.088(6) 0.139(8) -0.058(6) 0.070(7) -0.049(6)
C17 0.108(6) 0.054(5) 0.097(6) -0.002(5) 0.068(5) -0.008(5)
C18 0.112(6) 0.059(5) 0.104(6) -0.003(5) 0.067(5) -0.003(5)
C19 0.116(6) 0.062(5) 0.109(6) -0.004(5) 0.065(5) -0.004(5)
C20 0.113(6) 0.056(5) 0.109(5) -0.011(5) 0.069(5) -0.006(5)
C21 0.106(5) 0.051(4) 0.100(4) -0.018(5) 0.071(4) -0.011(5)
C22 0.102(5) 0.056(4) 0.098(4) -0.037(4) 0.073(4) -0.019(5)
C23 0.098(5) 0.069(4) 0.095(4) -0.052(4) 0.069(4) -0.024(4)
C24 0.095(5) 0.080(4) 0.100(4) -0.056(4) 0.063(4) -0.023(4)
C25 0.103(5) 0.088(4) 0.105(5) -0.067(4) 0.065(4) -0.028(4)
C26 0.102(6) 0.096(5) 0.107(5) -0.075(4) 0.060(5) -0.028(5)
C27 0.106(6) 0.101(6) 0.115(6) -0.072(5) 0.055(5) -0.032(5)
C28 0.108(6) 0.101(6) 0.118(6) -0.072(5) 0.057(5) -0.037(5)
C29 0.106(6) 0.096(5) 0.112(6) -0.068(5) 0.063(5) -0.039(5)
C30 0.107(5) 0.091(4) 0.109(5) -0.066(4) 0.066(4) -0.036(4)
C31 0.110(5) 0.079(4) 0.111(5) -0.062(4) 0.069(4) -0.035(5)
C32 0.105(5) 0.071(4) 0.104(5) -0.055(4) 0.070(4) -0.028(4)
B1 0.122(16) 0.070(10) 0.069(9) 0.000 0.016(10) 0.000
F1 0.080(3) 0.098(4) 0.057(3) 0.022(2) 0.019(3) 0.002(3)
F2 0.166(6) 0.073(3) 0.110(4) 0.039(3) -0.055(4) 0.000(4)

loop_
_atom_type_symbol
_atom_type_description
_atom_type_scat_dispersion_real
_atom_type_scat_dispersion_imag
_atom_type_scat_source
C C 0.0033 0.0016 'International Tables Vol C Tables 4.2.6.8 and 6.1.1.4'
H H 0.0000 0.0000 'International Tables Vol C Tables 4.2.6.8 and 6.1.1.4'
B B 0.0013 0.0007 'International Tables Vol C Tables 4.2.6.8 and 6.1.1.4'
N N 0.0061 0.0033 'International Tables Vol C Tables 4.2.6.8 and 6.1.1.4'
O O 0.0106 0.0060 'International Tables Vol C Tables 4.2.6.8 and 6.1.1.4'
F F 0.0171 0.0103 'International Tables Vol C Tables 4.2.6.8 and 6.1.1.4'
Fe Fe 0.3463 0.8444 'International Tables Vol C Tables 4.2.6.8 and 6.1.1.4'

loop_
_geom_angle_atom_site_label_1
_geom_angle_atom_site_label_2
_geom_angle_atom_site_label_3
_geom_angle
_geom_angle_site_symmetry_1
_geom_angle_site_symmetry_3
_geom_angle_publ_flag
N4 Fe1 N4 78.8(8) 2_655 . ?
N4 Fe1 N2 165.9(10) 2_655 2_655 ?
N4 Fe1 N2 97.7(5) . 2_655 ?
N4 Fe1 N2 97.6(5) 2_655 . ?
N4 Fe1 N2 165.9(10) . . ?
N2 Fe1 N2 88.9(3) 2_655 . ?
N4 Fe1 N1 90.6(11) 2_655 2_655 ?
N4 Fe1 N1 89.2(11) . 2_655 ?
N2 Fe1 N1 75.66(18) 2_655 2_655 ?
N2 Fe1 N1 104.54(18) . 2_655 ?
N4 Fe1 N1 89.2(11) 2_655 . ?
N4 Fe1 N1 90.6(11) . . ?
N2 Fe1 N1 104.54(18) 2_655 . ?
N2 Fe1 N1 75.66(18) . . ?
N1 Fe1 N1 179.7(2) 2_655 . ?
N4 Fe1 N5 2.1(8) 2_655 . ?
N4 Fe1 N5 76.7(4) . . ?
N2 Fe1 N5 165.1(9) 2_655 . ?
N2 Fe1 N5 99.7(5) . . ?
N1 Fe1 N5 90.3(9) 2_655 . ?
N1 Fe1 N5 89.5(9) . . ?
N4 Fe1 N5 76.7(4) 2_655 2_655 ?
N4 Fe1 N5 2.1(8) . 2_655 ?
N2 Fe1 N5 99.7(5) 2_655 2_655 ?
N2 Fe1 N5 165.1(9) . 2_655 ?
N1 Fe1 N5 89.5(9) 2_655 2_655 ?
N1 Fe1 N5 90.3(9) . 2_655 ?
N5 Fe1 N5 74.6(8) . 2_655 ?
C5 N1 C1 116.6(5) . . ?
C5 N1 Fe1 116.1(4) . . ?
C1 N1 Fe1 127.3(4) . . ?
C6 N2 C7 105.8(4) . . ?
C6 N2 Fe1 111.9(4) . . ?
C7 N2 Fe1 141.3(4) . . ?
C6 N3 C16 107.7(4) . . ?
C6 N3 H17 126.1 . . ?
C16 N3 H17 126.1 . . ?
N1 C1 C2 124.7(6) . . ?
N1 C1 H1 117.6 . . ?
C2 C1 H1 117.6 . . ?
C3 C2 C1 116.8(6) . . ?
C3 C2 H2 121.6 . . ?
C1 C2 H2 121.6 . . ?
C4 C3 C2 120.2(6) . . ?
C4 C3 H3 119.9 . . ?
C2 C3 H3 119.9 . . ?
C3 C4 C5 119.4(6) . . ?
C3 C4 H4 120.3 . . ?
C5 C4 H4 120.3 . . ?
N1 C5 C4 122.2(6) . . ?
N1 C5 C6 113.4(5) . . ?
C4 C5 C6 124.4(5) . . ?
N2 C6 N3 110.3(5) . . ?
N2 C6 C5 122.2(5) . . ?
N3 C6 C5 127.5(5) . . ?
N2 C7 C16 110.3(5) . . ?
N2 C7 C8 128.9(5) . . ?
C16 C7 C8 120.6(5) . . ?
O1 C8 C7 123.0(6) . . ?
O1 C8 C9 121.0(5) . . ?
C7 C8 C9 116.0(5) . . ?
C10 C9 C14 120.2(6) . . ?
C10 C9 C8 118.6(5) . . ?
C14 C9 C8 121.2(5) . . ?
C9 C10 C11 118.9(6) . . ?
C9 C10 H5 120.5 . . ?
C11 C10 H5 120.5 . . ?
C12 C11 C10 120.5(6) . . ?
C12 C11 H6 119.8 . . ?
C10 C11 H6 119.8 . . ?
C11 C12 C13 121.3(6) . . ?
C11 C12 H7 119.3 . . ?
C13 C12 H7 119.3 . . ?
C14 C13 C12 119.1(6) . . ?
C14 C13 H8 120.4 . . ?
C12 C13 H8 120.4 . . ?
C13 C14 C9 119.9(6) . . ?
C13 C14 C15 118.8(5) . . ?
C9 C14 C15 121.3(5) . . ?
O2 C15 C16 120.7(6) . . ?
O2 C15 C14 124.4(5) . . ?
C16 C15 C14 114.9(5) . . ?
C7 C16 N3 105.8(5) . . ?
C7 C16 C15 125.5(5) . . ?
N3 C16 C15 128.3(5) . . ?
N5 N4 C21 25(10) 2_655 . ?
N5 N4 C17 93(10) 2_655 . ?
C21 N4 C17 118.4(14) . . ?
N5 N4 C23 63(10) 2_655 2_655 ?
C21 N4 C23 88.3(13) . 2_655 ?
C17 N4 C23 30.4(8) . 2_655 ?
N5 N4 C22 33(10) 2_655 2_655 ?
C21 N4 C22 8.3(18) . 2_655 ?
C17 N4 C22 125.8(15) . 2_655 ?
C23 N4 C22 96.0(13) 2_655 2_655 ?
N5 N4 Fe1 144(10) 2_655 . ?
C21 N4 Fe1 118.7(11) . . ?
C17 N4 Fe1 122.8(11) . . ?
C23 N4 Fe1 152.2(13) 2_655 . ?
C22 N4 Fe1 111.4(12) 2_655 . ?
N4 N5 C21 152(10) 2_655 2_655 ?
N4 N5 C22 144(10) 2_655 . ?
C21 N5 C22 9(2) 2_655 . ?
N4 N5 C17 81(10) 2_655 2_655 ?
C21 N5 C17 127.0(17) 2_655 2_655 ?
C22 N5 C17 134.7(14) . 2_655 ?
N4 N5 C23 112(10) 2_655 . ?
C21 N5 C23 96.3(15) 2_655 . ?
C22 N5 C23 104.3(12) . . ?
C17 N5 C23 31.0(8) 2_655 . ?
N4 N5 Fe1 34(10) 2_655 . ?
C21 N5 Fe1 118.0(14) 2_655 . ?
C22 N5 Fe1 110.3(10) . . ?
C17 N5 Fe1 115.0(11) 2_655 . ?
C23 N5 Fe1 145.2(11) . . ?
C20 N6 C21 96(4) 2_655 2_655 ?
C20 N6 C22 106(5) 2_655 . ?
C21 N6 C22 10.0(17) 2_655 . ?
C20 N6 C32 32(5) 2_655 . ?
C21 N6 C32 95.4(13) 2_655 . ?
C22 N6 C32 105.2(12) . . ?
C20 N6 C19 39(5) 2_655 2_655 ?
C21 N6 C19 108.0(14) 2_655 2_655 ?
C22 N6 C19 117.4(13) . 2_655 ?
C32 N6 C19 14.1(10) . 2_655 ?
C24 O3 C17 44.0(9) . 2_655 ?
C23 C17 C24 95(2) 2_655 2_655 ?
C23 C17 N4 81(2) 2_655 . ?
C24 C17 N4 172(2) 2_655 . ?
C23 C17 C18 44.2(16) 2_655 . ?
C24 C17 C18 53.0(10) 2_655 . ?
N4 C17 C18 124.0(14) . . ?
C23 C17 N5 74.8(18) 2_655 2_655 ?
C24 C17 N5 168(2) 2_655 2_655 ?
N4 C17 N5 5.8(12) . 2_655 ?
C18 C17 N5 118.2(14) . 2_655 ?
C23 C17 O3 140(2) 2_655 2_655 ?
C24 C17 O3 45.0(8) 2_655 2_655 ?
N4 C17 O3 138.0(12) . 2_655 ?
C18 C17 O3 97.8(12) . 2_655 ?
N5 C17 O3 143.7(13) 2_655 2_655 ?
C23 C18 C24 85.6(13) 2_655 2_655 ?
C23 C18 C32 68.8(14) 2_655 2_655 ?
C24 C18 C32 152.4(17) 2_655 2_655 ?
C23 C18 C17 31.5(11) 2_655 . ?
C24 C18 C17 55.6(11) 2_655 . ?
C32 C18 C17 100.1(13) 2_655 . ?
C23 C18 C19 85.9(15) 2_655 . ?
C24 C18 C19 170.4(17) 2_655 . ?
C32 C18 C19 18.1(9) 2_655 . ?
C17 C18 C19 116.6(15) . . ?
C23 C18 C25 143.5(16) 2_655 2_655 ?
C24 C18 C25 61.2(11) 2_655 2_655 ?
C32 C18 C25 138.8(14) 2_655 2_655 ?
C17 C18 C25 116.6(12) . 2_655 ?
C19 C18 C25 125.6(14) . 2_655 ?
C23 C18 C31 119.3(15) 2_655 2_655 ?
C24 C18 C31 148.9(16) 2_655 2_655 ?
C32 C18 C31 51.3(8) 2_655 2_655 ?
C17 C18 C31 150.7(13) . 2_655 ?
C19 C18 C31 36.5(11) . 2_655 ?
C25 C18 C31 89.1(10) 2_655 2_655 ?
C23 C18 C30 156.4(17) 2_655 2_655 ?
C24 C18 C30 105.5(14) 2_655 2_655 ?
C32 C18 C30 95.3(11) 2_655 2_655 ?
C17 C18 C30 158.8(14) . 2_655 ?
C19 C18 C30 81.0(12) . 2_655 ?
C25 C18 C30 44.6(7) 2_655 2_655 ?
C31 C18 C30 44.6(6) 2_655 2_655 ?
C32 C19 C31 139(6) 2_655 2_655 ?
C32 C19 C20 45(3) 2_655 . ?
C31 C19 C20 136(2) 2_655 . ?
C32 C19 C18 76(3) 2_655 . ?
C31 C19 C18 96.5(18) 2_655 . ?
C20 C19 C18 119.3(15) . . ?
C32 C19 N6 52(4) 2_655 2_655 ?
C31 C19 N6 140.0(17) 2_655 2_655 ?
C20 C19 N6 11.1(16) . 2_655 ?
C18 C19 N6 121.1(14) . 2_655 ?
C32 C19 C23 42(3) 2_655 2_655 ?
C31 C19 C23 129.4(19) 2_655 2_655 ?
C20 C19 C23 82.9(12) . 2_655 ?
C18 C19 C23 36.5(9) . 2_655 ?
N6 C19 C23 84.9(11) 2_655 2_655 ?
N6 C20 C32 136(7) 2_655 2_655 ?
N6 C20 C19 130(7) 2_655 . ?
C32 C20 C19 16.6(11) 2_655 . ?
N6 C20 C21 67(4) 2_655 . ?
C32 C20 C21 106.4(16) 2_655 . ?
C19 C20 C21 119.9(15) . . ?
N6 C20 C22 60(4) 2_655 2_655 ?
C32 C20 C22 113.8(18) 2_655 2_655 ?
C19 C20 C22 126.4(18) . 2_655 ?
C21 C20 C22 8.2(14) . 2_655 ?
N6 C20 C23 118(5) 2_655 2_655 ?
C32 C20 C23 40.2(10) 2_655 2_655 ?
C19 C20 C23 55.2(9) . 2_655 ?
C21 C20 C23 66.4(10) . 2_655 ?
C22 C20 C23 74.0(10) 2_655 2_655 ?
C22 C21 N5 123(9) 2_655 2_655 ?
C22 C21 N6 102(7) 2_655 2_655 ?
N5 C21 N6 128.5(19) 2_655 2_655 ?
C22 C21 N4 121(9) 2_655 . ?
N5 C21 N4 2.8(13) 2_655 . ?
N6 C21 N4 131.3(17) 2_655 . ?
C22 C21 C20 117(7) 2_655 . ?
N5 C21 C20 116.5(16) 2_655 . ?
N6 C21 C20 16.5(13) 2_655 . ?
N4 C21 C20 119.3(14) . . ?
C22 C21 C22 24(10) 2_655 . ?
N5 C21 C22 116.6(19) 2_655 . ?
N6 C21 C22 114.5(17) 2_655 . ?
N4 C21 C22 113.8(16) . . ?
C20 C21 C22 126.5(16) . . ?
C22 C21 C21 22(10) 2_655 2_655 ?
N5 C21 C21 114.4(12) 2_655 2_655 ?
N6 C21 C21 116.3(11) 2_655 2_655 ?
N4 C21 C21 111.6(10) . 2_655 ?
C20 C21 C21 129.0(9) . 2_655 ?
C22 C21 C21 4(2) . 2_655 ?
C22 C21 C23 159(10) 2_655 2_655 ?
N5 C21 C23 45.3(10) 2_655 2_655 ?
N6 C21 C23 83.8(12) 2_655 2_655 ?
N4 C21 C23 48.1(9) . 2_655 ?
C20 C21 C23 71.2(10) . 2_655 ?
C22 C21 C23 161.7(16) . 2_655 ?
C21 C21 C23 159.7(7) 2_655 2_655 ?
C22 C21 C32 144(10) 2_655 2_655 ?
N5 C21 C32 85.7(13) 2_655 2_655 ?
N6 C21 C32 43.9(9) 2_655 2_655 ?
N4 C21 C32 88.5(11) . 2_655 ?
C20 C21 C32 31.0(9) . 2_655 ?
C22 C21 C32 157.5(16) . 2_655 ?
C21 C21 C32 159.9(7) 2_655 2_655 ?
C23 C21 C32 40.3(6) 2_655 2_655 ?
C21 C22 C22 152(10) 2_655 2_655 ?
C21 C22 N5 48(8) 2_655 . ?
C22 C22 N5 122.2(9) 2_655 . ?
C21 C22 N6 68(7) 2_655 . ?
C22 C22 N6 125.7(9) 2_655 . ?
N5 C22 N6 111.8(13) . . ?
C21 C22 N4 51(7) 2_655 2_655 ?
C22 C22 N4 119.0(10) 2_655 2_655 ?
N5 C22 N4 3.2(12) . 2_655 ?
N6 C22 N4 114.9(14) . 2_655 ?
C21 C22 C21 154(10) 2_655 . ?
C22 C22 C21 5(3) 2_655 . ?
N5 C22 C21 120.4(15) . . ?
N6 C22 C21 127.8(16) . . ?
N4 C22 C21 117.2(17) 2_655 . ?
C21 C22 C20 55(6) 2_655 2_655 ?
C22 C22 C20 134.5(19) 2_655 2_655 ?
N5 C22 C20 100.4(14) . 2_655 ?
N6 C22 C20 14.6(12) . 2_655 ?
N4 C22 C20 103.6(16) 2_655 2_655 ?
C21 C22 C20 137.7(18) . 2_655 ?
C17 C23 C18 104(2) 2_655 2_655 ?
C17 C23 C32 171(2) 2_655 . ?
C18 C23 C32 68.8(13) 2_655 . ?
C17 C23 N5 74.2(19) 2_655 . ?
C18 C23 N5 170(2) 2_655 . ?
C32 C23 N5 111.4(12) . . ?
C17 C23 N4 69.1(17) 2_655 2_655 ?
C18 C23 N4 169(3) 2_655 2_655 ?
C32 C23 N4 116.5(13) . 2_655 ?
N5 C23 N4 5.1(11) . 2_655 ?
C17 C23 C24 54.5(17) 2_655 . ?
C18 C23 C24 52.1(12) 2_655 . ?
C32 C23 C24 120.1(12) . . ?
N5 C23 C24 128.4(13) . . ?
N4 C23 C24 123.3(12) 2_655 . ?
C17 C23 C19 159(2) 2_655 2_655 ?
C18 C23 C19 57.6(11) 2_655 2_655 ?
C32 C23 C19 12.4(10) . 2_655 ?
N5 C23 C19 121.4(13) . 2_655 ?
N4 C23 C19 126.5(15) 2_655 2_655 ?
C24 C23 C19 109.6(12) . 2_655 ?
C17 C23 C21 112(2) 2_655 2_655 ?
C18 C23 C21 140.4(15) 2_655 2_655 ?
C32 C23 C21 73.0(10) . 2_655 ?
N5 C23 C21 38.4(10) . 2_655 ?
N4 C23 C21 43.5(8) 2_655 2_655 ?
C24 C23 C21 166.8(12) . 2_655 ?
C19 C23 C21 83.3(10) 2_655 2_655 ?
C17 C23 C20 154(2) 2_655 2_655 ?
C18 C23 C20 99.4(13) 2_655 2_655 ?
C32 C23 C20 30.8(9) . 2_655 ?
N5 C23 C20 80.7(11) . 2_655 ?
N4 C23 C20 85.9(11) 2_655 2_655 ?
C24 C23 C20 150.8(12) . 2_655 ?
C19 C23 C20 41.9(7) 2_655 2_655 ?
C21 C23 C20 42.4(6) 2_655 2_655 ?
C18 C24 C17 71.4(13) 2_655 2_655 ?
C18 C24 O3 161.3(17) 2_655 . ?
C17 C24 O3 90.9(12) 2_655 . ?
C18 C24 C23 42.3(10) 2_655 . ?
C17 C24 C23 30.3(8) 2_655 . ?
O3 C24 C23 120.9(13) . . ?
C18 C24 C25 77.8(12) 2_655 . ?
C17 C24 C25 148.8(14) 2_655 . ?
O3 C24 C25 120.2(13) . . ?
C23 C24 C25 118.5(11) . . ?
C30 C25 C26 125.0(12) . . ?
C30 C25 C24 118.1(12) . . ?
C26 C25 C24 116.7(11) . . ?
C30 C25 C18 77.5(10) . 2_655 ?
C26 C25 C18 155.9(12) . 2_655 ?
C24 C25 C18 41.0(7) . 2_655 ?
C27 C26 C25 109.1(13) . . ?
C27 C26 H13 125.4 . . ?
C25 C26 H13 125.4 . . ?
C28 C27 C26 123.7(16) . . ?
C28 C27 H14 118.1 . . ?
C26 C27 H14 118.1 . . ?
C29 C28 C27 129.4(16) . . ?
C29 C28 H15 115.3 . . ?
C27 C28 H15 115.3 . . ?
C28 C29 C30 110.1(14) . . ?
C28 C29 H16 125.0 . . ?
C30 C29 H16 125.0 . . ?
C25 C30 C29 121.4(13) . . ?
C25 C30 C31 122.6(12) . . ?
C29 C30 C31 116.0(13) . . ?
C25 C30 C18 57.9(8) . 2_655 ?
C29 C30 C18 179.2(14) . 2_655 ?
C31 C30 C18 64.8(8) . 2_655 ?
C19 C31 O4 113.4(18) 2_655 . ?
C19 C31 C30 117.6(15) 2_655 . ?
O4 C31 C30 127.5(13) . . ?
C19 C31 C32 11.0(17) 2_655 . ?
O4 C31 C32 117.0(14) . . ?
C30 C31 C32 115.4(12) . . ?
C19 C31 C18 47.0(10) 2_655 2_655 ?
O4 C31 C18 159.4(15) . 2_655 ?
C30 C31 C18 70.7(9) . 2_655 ?
C32 C31 C18 45.5(9) . 2_655 ?
C19 C32 C20 118(4) 2_655 2_655 ?
C19 C32 C23 125(4) 2_655 . ?
C20 C32 C23 109.1(15) 2_655 . ?
C19 C32 C18 86(4) 2_655 2_655 ?
C20 C32 C18 151.0(19) 2_655 2_655 ?
C23 C32 C18 42.4(9) . 2_655 ?
C19 C32 N6 114(4) 2_655 . ?
C20 C32 N6 11(2) 2_655 . ?
C23 C32 N6 106.6(11) . . ?
C18 C32 N6 145.4(16) 2_655 . ?
C19 C32 C31 30(5) 2_655 . ?
C20 C32 C31 125.8(17) 2_655 . ?
C23 C32 C31 124.8(13) . . ?
C18 C32 C31 83.2(12) 2_655 . ?
N6 C32 C31 128.4(13) . . ?
C19 C32 C21 148(6) 2_655 2_655 ?
C20 C32 C21 42.6(11) 2_655 2_655 ?
C23 C32 C21 66.6(9) . 2_655 ?
C18 C32 C21 108.4(11) 2_655 2_655 ?
N6 C32 C21 40.7(8) . 2_655 ?
C31 C32 C21 168.4(13) . 2_655 ?
F1 B1 F1 111.0(10) 2_655 . ?
F1 B1 F2 109.4(3) 2_655 2_655 ?
F1 B1 F2 108.5(3) . 2_655 ?
F1 B1 F2 108.5(3) 2_655 . ?
F1 B1 F2 109.4(3) . . ?
F2 B1 F2 110.1(10) 2_655 . ?

loop_
_geom_bond_atom_site_label_1
_geom_bond_atom_site_label_2
_geom_bond_distance
_geom_bond_site_symmetry_2
_geom_bond_publ_flag
Fe1 N4 2.116(17) 2_655 ?
Fe1 N4 2.116(17) . ?
Fe1 N2 2.182(5) 2_655 ?
Fe1 N2 2.182(5) . ?
Fe1 N1 2.209(4) 2_655 ?
Fe1 N1 2.209(4) . ?
Fe1 N5 2.229(14) . ?
Fe1 N5 2.229(14) 2_655 ?
N1 C5 1.329(7) . ?
N1 C1 1.344(8) . ?
N2 C6 1.332(7) . ?
N2 C7 1.357(7) . ?
N3 C6 1.351(7) . ?
N3 C16 1.364(7) . ?
N3 H17 0.8800 . ?
O1 C8 1.232(6) . ?
O2 C15 1.227(6) . ?
C1 C2 1.377(8) . ?
C1 H1 0.9500 . ?
C2 C3 1.376(9) . ?
C2 H2 0.9500 . ?
C3 C4 1.347(9) . ?
C3 H3 0.9500 . ?
C4 C5 1.396(7) . ?
C4 H4 0.9500 . ?
C5 C6 1.453(8) . ?
C7 C16 1.359(7) . ?
C7 C8 1.459(8) . ?
C8 C9 1.505(8) . ?
C9 C10 1.389(8) . ?
C9 C14 1.416(7) . ?
C10 C11 1.400(9) . ?
C10 H5 0.9500 . ?
C11 C12 1.361(8) . ?
C11 H6 0.9500 . ?
C12 C13 1.402(9) . ?
C12 H7 0.9500 . ?
C13 C14 1.373(8) . ?
C13 H8 0.9500 . ?
C14 C15 1.467(8) . ?
C15 C16 1.462(8) . ?
N4 N5 0.14(3) 2_655 ?
N4 C21 1.331(15) . ?
N4 C17 1.364(16) . ?
N4 C23 1.44(2) 2_655 ?
N4 C22 1.47(3) 2_655 ?
N5 C21 1.21(3) 2_655 ?
N5 C22 1.359(15) . ?
N5 C17 1.38(2) 2_655 ?
N5 C23 1.382(16) . ?
N6 C20 0.41(3) 2_655 ?
N6 C21 1.32(2) 2_655 ?
N6 C22 1.388(15) . ?
N6 C32 1.403(16) . ?
N6 C19 1.63(3) 2_655 ?
O3 C24 1.214(13) . ?
O3 C17 1.715(19) 2_655 ?
O4 C31 1.228(13) . ?
C17 C23 0.738(17) 2_655 ?
C17 C24 1.19(2) 2_655 ?
C17 C18 1.370(16) . ?
C18 C23 0.98(2) 2_655 ?
C18 C24 1.154(19) 2_655 ?
C18 C32 1.36(2) 2_655 ?
C18 C19 1.398(16) . ?
C18 C25 1.72(2) 2_655 ?
C18 C31 1.90(2) 2_655 ?
C18 C30 1.98(2) 2_655 ?
C19 C32 0.43(2) 2_655 ?
C19 C31 1.14(2) 2_655 ?
C19 C20 1.343(17) . ?
C19 C23 1.65(2) 2_655 ?
C20 C32 1.08(3) 2_655 ?
C20 C21 1.421(16) . ?
C20 C22 1.55(3) 2_655 ?
C20 C23 2.00(2) 2_655 ?
C21 C22 0.25(4) 2_655 ?
C21 C22 1.474(13) . ?
C21 C21 1.70(3) 2_655 ?
C21 C23 1.93(2) 2_655 ?
C21 C32 2.01(2) 2_655 ?
C22 C22 1.25(3) 2_655 ?
C23 C32 1.362(15) . ?
C23 C24 1.458(15) . ?
C24 C25 1.540(15) . ?
C25 C30 1.425(14) . ?
C25 C26 1.481(16) . ?
C26 C27 1.387(15) . ?
C26 H13 0.9500 . ?
C27 C28 1.381(16) . ?
C27 H14 0.9500 . ?
C28 C29 1.369(17) . ?
C28 H15 0.9500 . ?
C29 C30 1.439(15) . ?
C29 H16 0.9500 . ?
C30 C31 1.473(16) . ?
C31 C32 1.492(16) . ?
B1 F1 1.376(8) 2_655 ?
B1 F1 1.376(8) . ?
B1 F2 1.403(8) 2_655 ?
B1 F2 1.403(8) . ?

loop_
_geom_torsion_atom_site_label_1
_geom_torsion_atom_site_label_2
_geom_torsion_atom_site_label_3
_geom_torsion_atom_site_label_4
_geom_torsion
_geom_torsion_site_symmetry_1
_geom_torsion_site_symmetry_2
_geom_torsion_site_symmetry_3
_geom_torsion_site_symmetry_4
_geom_torsion_publ_flag
C5 N1 C1 C2 1.7(9) . . . . ?
Fe1 N1 C1 C2 -176.8(5) . . . . ?
N1 C1 C2 C3 -2.1(10) . . . . ?
C1 C2 C3 C4 2.0(11) . . . . ?
C2 C3 C4 C5 -1.7(11) . . . . ?
C1 N1 C5 C4 -1.3(9) . . . . ?
Fe1 N1 C5 C4 177.4(5) . . . . ?
C1 N1 C5 C6 178.5(5) . . . . ?
Fe1 N1 C5 C6 -2.8(6) . . . . ?
C3 C4 C5 N1 1.3(10) . . . . ?
C3 C4 C5 C6 -178.5(6) . . . . ?
C7 N2 C6 N3 -1.6(6) . . . . ?
Fe1 N2 C6 N3 -173.1(4) . . . . ?
C7 N2 C6 C5 -178.9(5) . . . . ?
Fe1 N2 C6 C5 9.7(7) . . . . ?
C16 N3 C6 N2 0.5(6) . . . . ?
C16 N3 C6 C5 177.5(6) . . . . ?
N1 C5 C6 N2 -4.8(8) . . . . ?
C4 C5 C6 N2 175.0(6) . . . . ?
N1 C5 C6 N3 178.5(5) . . . . ?
C4 C5 C6 N3 -1.7(10) . . . . ?
C6 N2 C7 C16 2.2(6) . . . . ?
Fe1 N2 C7 C16 169.5(5) . . . . ?
C6 N2 C7 C8 178.6(5) . . . . ?
Fe1 N2 C7 C8 -14.1(10) . . . . ?
N2 C7 C8 O1 0.4(10) . . . . ?
C16 C7 C8 O1 176.5(6) . . . . ?
N2 C7 C8 C9 179.5(6) . . . . ?
C16 C7 C8 C9 -4.5(8) . . . . ?
O1 C8 C9 C10 -2.4(9) . . . . ?
C7 C8 C9 C10 178.5(5) . . . . ?
O1 C8 C9 C14 177.9(6) . . . . ?
C7 C8 C9 C14 -1.2(8) . . . . ?
C14 C9 C10 C11 -2.6(9) . . . . ?
C8 C9 C10 C11 177.7(6) . . . . ?
C9 C10 C11 C12 2.1(10) . . . . ?
C10 C11 C12 C13 -1.3(11) . . . . ?
C11 C12 C13 C14 0.9(11) . . . . ?
C12 C13 C14 C9 -1.4(10) . . . . ?
C12 C13 C14 C15 176.6(6) . . . . ?
C10 C9 C14 C13 2.3(9) . . . . ?
C8 C9 C14 C13 -178.0(6) . . . . ?
C10 C9 C14 C15 -175.7(6) . . . . ?
C8 C9 C14 C15 4.0(9) . . . . ?
C13 C14 C15 O2 1.0(10) . . . . ?
C9 C14 C15 O2 179.0(6) . . . . ?
C13 C14 C15 C16 -179.3(6) . . . . ?
C9 C14 C15 C16 -1.3(9) . . . . ?
N2 C7 C16 N3 -2.0(7) . . . . ?
C8 C7 C16 N3 -178.7(5) . . . . ?
N2 C7 C16 C15 -175.5(6) . . . . ?
C8 C7 C16 C15 7.8(9) . . . . ?
C6 N3 C16 C7 0.9(6) . . . . ?
C6 N3 C16 C15 174.2(6) . . . . ?
O2 C15 C16 C7 175.0(6) . . . . ?
C14 C15 C16 C7 -4.7(9) . . . . ?
O2 C15 C16 N3 2.9(10) . . . . ?
C14 C15 C16 N3 -176.8(6) . . . . ?
N5 N4 C17 C23 8(30) 2_655 . . 2_655 ?
C21 N4 C17 C23 9(4) . . . 2_655 ?
C22 N4 C17 C23 13(4) 2_655 . . 2_655 ?
Fe1 N4 C17 C23 -169(3) . . . 2_655 ?
N5 N4 C17 C18 0(32) 2_655 . . . ?
C21 N4 C17 C18 1(5) . . . . ?
C23 N4 C17 C18 -8(2) 2_655 . . . ?
C22 N4 C17 C18 5(5) 2_655 . . . ?
Fe1 N4 C17 C18 -177.1(18) . . . . ?
C21 N4 C17 N5 1(28) . . . 2_655 ?
C23 N4 C17 N5 -8(30) 2_655 . . 2_655 ?
C22 N4 C17 N5 6(28) 2_655 . . 2_655 ?
Fe1 N4 C17 N5 -177(33) . . . 2_655 ?
N5 N4 C17 O3 173(29) 2_655 . . 2_655 ?
C21 N4 C17 O3 174(3) . . . 2_655 ?
C23 N4 C17 O3 165(4) 2_655 . . 2_655 ?
C22 N4 C17 O3 179(3) 2_655 . . 2_655 ?
Fe1 N4 C17 O3 -4(4) . . . 2_655 ?
C24 C17 C18 C23 -160(3) 2_655 . . 2_655 ?
N4 C17 C18 C23 11(3) . . . 2_655 ?
N5 C17 C18 C23 11(3) 2_655 . . 2_655 ?
O3 C17 C18 C23 -164(3) 2_655 . . 2_655 ?
C23 C17 C18 C24 160(3) 2_655 . . 2_655 ?
N4 C17 C18 C24 171(3) . . . 2_655 ?
N5 C17 C18 C24 171(3) 2_655 . . 2_655 ?
O3 C17 C18 C24 -4.4(12) 2_655 . . 2_655 ?
C23 C17 C18 C32 -6(3) 2_655 . . 2_655 ?
C24 C17 C18 C32 -166(2) 2_655 . . 2_655 ?
N4 C17 C18 C32 5(3) . . . 2_655 ?
N5 C17 C18 C32 5(3) 2_655 . . 2_655 ?
O3 C17 C18 C32 -170.2(14) 2_655 . . 2_655 ?
C23 C17 C18 C19 -14(3) 2_655 . . . ?
C24 C17 C18 C19 -173(2) 2_655 . . . ?
N4 C17 C18 C19 -2(3) . . . . ?
N5 C17 C18 C19 -2(3) 2_655 . . . ?
O3 C17 C18 C19 -177.9(15) 2_655 . . . ?
C23 C17 C18 C25 155(3) 2_655 . . 2_655 ?
C24 C17 C18 C25 -5.1(15) 2_655 . . 2_655 ?
N4 C17 C18 C25 166(2) . . . 2_655 ?
N5 C17 C18 C25 166(2) 2_655 . . 2_655 ?
O3 C17 C18 C25 -9.5(16) 2_655 . . 2_655 ?
C23 C17 C18 C31 6(4) 2_655 . . 2_655 ?
C24 C17 C18 C31 -154(3) 2_655 . . 2_655 ?
N4 C17 C18 C31 17(4) . . . 2_655 ?
N5 C17 C18 C31 17(4) 2_655 . . 2_655 ?
O3 C17 C18 C31 -159(2) 2_655 . . 2_655 ?
C23 C17 C18 C30 130(4) 2_655 . . 2_655 ?
C24 C17 C18 C30 -30(4) 2_655 . . 2_655 ?
N4 C17 C18 C30 141(4) . . . 2_655 ?
N5 C17 C18 C30 141(3) 2_655 . . 2_655 ?
O3 C17 C18 C30 -34(4) 2_655 . . 2_655 ?
C23 C18 C19 C32 18(5) 2_655 . . 2_655 ?
C17 C18 C19 C32 25(6) . . . 2_655 ?
C25 C18 C19 C32 -142(5) 2_655 . . 2_655 ?
C31 C18 C19 C32 -139(6) 2_655 . . 2_655 ?
C30 C18 C19 C32 -142(6) 2_655 . . 2_655 ?
C23 C18 C19 C31 157(2) 2_655 . . 2_655 ?
C32 C18 C19 C31 139(6) 2_655 . . 2_655 ?
C17 C18 C19 C31 164.2(17) . . . 2_655 ?
C25 C18 C19 C31 -3(2) 2_655 . . 2_655 ?
C30 C18 C19 C31 -3.3(15) 2_655 . . 2_655 ?
C23 C18 C19 C20 4(3) 2_655 . . . ?
C32 C18 C19 C20 -14(4) 2_655 . . . ?
C17 C18 C19 C20 11(3) . . . . ?
C25 C18 C19 C20 -156(2) 2_655 . . . ?
C31 C18 C19 C20 -153(3) 2_655 . . . ?
C30 C18 C19 C20 -156(2) 2_655 . . . ?
C23 C18 C19 N6 -8(2) 2_655 . . 2_655 ?
C32 C18 C19 N6 -27(4) 2_655 . . 2_655 ?
C17 C18 C19 N6 -1(3) . . . 2_655 ?
C25 C18 C19 N6 -168.5(14) 2_655 . . 2_655 ?
C31 C18 C19 N6 -165(3) 2_655 . . 2_655 ?
C30 C18 C19 N6 -168.8(18) 2_655 . . 2_655 ?
C32 C18 C19 C23 -18(5) 2_655 . . 2_655 ?
C17 C18 C19 C23 7.1(16) . . . 2_655 ?
C25 C18 C19 C23 -160(2) 2_655 . . 2_655 ?
C31 C18 C19 C23 -157(2) 2_655 . . 2_655 ?
C30 C18 C19 C23 -160.3(17) 2_655 . . 2_655 ?
C32 C19 C20 N6 -122(9) 2_655 . . 2_655 ?
C31 C19 C20 N6 118(6) 2_655 . . 2_655 ?
C18 C19 C20 N6 -102(6) . . . 2_655 ?
C23 C19 C20 N6 -100(6) 2_655 . . 2_655 ?
C31 C19 C20 C32 -120(9) 2_655 . . 2_655 ?
C18 C19 C20 C32 19(6) . . . 2_655 ?
N6 C19 C20 C32 122(9) 2_655 . . 2_655 ?
C23 C19 C20 C32 22(6) 2_655 . . 2_655 ?
C32 C19 C20 C21 -38(7) 2_655 . . . ?
C31 C19 C20 C21 -158(3) 2_655 . . . ?
C18 C19 C20 C21 -18(4) . . . . ?
N6 C19 C20 C21 84(6) 2_655 . . . ?
C23 C19 C20 C21 -16(3) 2_655 . . . ?
C32 C19 C20 C22 -44(7) 2_655 . . 2_655 ?
C31 C19 C20 C22 -164(3) 2_655 . . 2_655 ?
C18 C19 C20 C22 -24(4) . . . 2_655 ?
N6 C19 C20 C22 78(7) 2_655 . . 2_655 ?
C23 C19 C20 C22 -22(3) 2_655 . . 2_655 ?
C32 C19 C20 C23 -22(6) 2_655 . . 2_655 ?
C31 C19 C20 C23 -142(4) 2_655 . . 2_655 ?
C18 C19 C20 C23 -2.5(16) . . . 2_655 ?
N6 C19 C20 C23 100(6) 2_655 . . 2_655 ?
N5 N4 C21 C22 156(74) 2_655 . . 2_655 ?
C17 N4 C21 C22 153(19) . . . 2_655 ?
C23 N4 C21 C22 158(20) 2_655 . . 2_655 ?
Fe1 N4 C21 C22 -29(21) . . . 2_655 ?
C17 N4 C21 N5 -2(67) . . . 2_655 ?
C23 N4 C21 N5 2(68) 2_655 . . 2_655 ?
C22 N4 C21 N5 -156(74) 2_655 . . 2_655 ?
Fe1 N4 C21 N5 176(72) . . . 2_655 ?
N5 N4 C21 N6 9(71) 2_655 . . 2_655 ?
C17 N4 C21 N6 6(6) . . . 2_655 ?
C23 N4 C21 N6 11(5) 2_655 . . 2_655 ?
C22 N4 C21 N6 -147(24) 2_655 . . 2_655 ?
Fe1 N4 C21 N6 -176(3) . . . 2_655 ?
N5 N4 C21 C20 -5(71) 2_655 . . . ?
C17 N4 C21 C20 -7(5) . . . . ?
C23 N4 C21 C20 -3(4) 2_655 . . . ?
C22 N4 C21 C20 -161(23) 2_655 . . . ?
Fe1 N4 C21 C20 170(2) . . . . ?
N5 N4 C21 C22 -179(100) 2_655 . . . ?
C17 N4 C21 C22 179(2) . . . . ?
C23 N4 C21 C22 -176.8(16) 2_655 . . . ?
C22 N4 C21 C22 25(19) 2_655 . . . ?
Fe1 N4 C21 C22 -3(3) . . . . ?
N5 N4 C21 C21 178(100) 2_655 . . 2_655 ?
C17 N4 C21 C21 176(3) . . . 2_655 ?
C23 N4 C21 C21 -180(4) 2_655 . . 2_655 ?
C22 N4 C21 C21 22(17) 2_655 . . 2_655 ?
Fe1 N4 C21 C21 -6(5) . . . 2_655 ?
N5 N4 C21 C23 -2(68) 2_655 . . 2_655 ?
C17 N4 C21 C23 -4.4(19) . . . 2_655 ?
C22 N4 C21 C23 -158(20) 2_655 . . 2_655 ?
Fe1 N4 C21 C23 173(4) . . . 2_655 ?
N5 N4 C21 C32 -2(70) 2_655 . . 2_655 ?
C17 N4 C21 C32 -4(3) . . . 2_655 ?
C23 N4 C21 C32 0(2) 2_655 . . 2_655 ?
C22 N4 C21 C32 -158(21) 2_655 . . 2_655 ?
Fe1 N4 C21 C32 174(2) . . . 2_655 ?
N6 C20 C21 C22 -21(19) 2_655 . . 2_655 ?
C32 C20 C21 C22 -155(19) 2_655 . . 2_655 ?
C19 C20 C21 C22 -145(19) . . . 2_655 ?
C23 C20 C21 C22 -159(20) 2_655 . . 2_655 ?
N6 C20 C21 N5 140(7) 2_655 . . 2_655 ?
C32 C20 C21 N5 6(5) 2_655 . . 2_655 ?
C19 C20 C21 N5 16(5) . . . 2_655 ?
C22 C20 C21 N5 161(23) 2_655 . . 2_655 ?
C23 C20 C21 N5 2(3) 2_655 . . 2_655 ?
C32 C20 C21 N6 -134(7) 2_655 . . 2_655 ?
C19 C20 C21 N6 -124(7) . . . 2_655 ?
C22 C20 C21 N6 21(19) 2_655 . . 2_655 ?
C23 C20 C21 N6 -138(6) 2_655 . . 2_655 ?
N6 C20 C21 N4 140(7) 2_655 . . . ?
C32 C20 C21 N4 6(4) 2_655 . . . ?
C19 C20 C21 N4 17(5) . . . . ?
C22 C20 C21 N4 162(22) 2_655 . . . ?
C23 C20 C21 N4 2(3) 2_655 . . . ?
N6 C20 C21 C22 -47(6) 2_655 . . . ?
C32 C20 C21 C22 179.0(19) 2_655 . . . ?
C19 C20 C21 C22 -170.5(18) . . . . ?
C22 C20 C21 C22 -26(19) 2_655 . . . ?
C23 C20 C21 C22 175(2) 2_655 . . . ?
N6 C20 C21 C21 -43(7) 2_655 . . 2_655 ?
C32 C20 C21 C21 -178(4) 2_655 . . 2_655 ?
C19 C20 C21 C21 -167(4) . . . 2_655 ?
C22 C20 C21 C21 -22(15) 2_655 . . 2_655 ?
C23 C20 C21 C21 179(5) 2_655 . . 2_655 ?
N6 C20 C21 C23 138(6) 2_655 . . 2_655 ?
C32 C20 C21 C23 4(2) 2_655 . . 2_655 ?
C19 C20 C21 C23 14(2) . . . 2_655 ?
C22 C20 C21 C23 159(20) 2_655 . . 2_655 ?
N6 C20 C21 C32 134(7) 2_655 . . 2_655 ?
C19 C20 C21 C32 10(2) . . . 2_655 ?
C22 C20 C21 C32 155(19) 2_655 . . 2_655 ?
C23 C20 C21 C32 -4(2) 2_655 . . 2_655 ?
N4 N5 C22 C21 160(59) 2_655 . . 2_655 ?
C17 N5 C22 C21 -31(22) 2_655 . . 2_655 ?
C23 N5 C22 C21 -23(21) . . . 2_655 ?
Fe1 N5 C22 C21 153(20) . . . 2_655 ?
N4 N5 C22 C22 14(55) 2_655 . . 2_655 ?
C21 N5 C22 C22 -147(26) 2_655 . . 2_655 ?
C17 N5 C22 C22 -178(5) 2_655 . . 2_655 ?
C23 N5 C22 C22 -170(5) . . . 2_655 ?
Fe1 N5 C22 C22 6(6) . . . 2_655 ?
N4 N5 C22 N6 -174(54) 2_655 . . . ?
C21 N5 C22 N6 26(19) 2_655 . . . ?
C17 N5 C22 N6 -5(6) 2_655 . . . ?
C23 N5 C22 N6 3(4) . . . . ?
Fe1 N5 C22 N6 179(2) . . . . ?
C21 N5 C22 N4 -160(59) 2_655 . . 2_655 ?
C17 N5 C22 N4 169(58) 2_655 . . 2_655 ?
C23 N5 C22 N4 176(56) . . . 2_655 ?
Fe1 N5 C22 N4 -8(53) . . . 2_655 ?
N4 N5 C22 C21 9(55) 2_655 . . . ?
C21 N5 C22 C21 -152(22) 2_655 . . . ?
C17 N5 C22 C21 177(3) 2_655 . . . ?
C23 N5 C22 C21 -175.0(14) . . . . ?
Fe1 N5 C22 C21 1(3) . . . . ?
N4 N5 C22 C20 177(54) 2_655 . . 2_655 ?
C21 N5 C22 C20 17(19) 2_655 . . 2_655 ?
C17 N5 C22 C20 -15(5) 2_655 . . 2_655 ?
C23 N5 C22 C20 -7(3) . . . 2_655 ?
Fe1 N5 C22 C20 169(2) . . . 2_655 ?
C20 N6 C22 C21 -20(18) 2_655 . . 2_655 ?
C32 N6 C22 C21 13(18) . . . 2_655 ?
C19 N6 C22 C21 21(18) 2_655 . . 2_655 ?
C20 N6 C22 C22 132(8) 2_655 . . 2_655 ?
C21 N6 C22 C22 152(23) 2_655 . . 2_655 ?
C32 N6 C22 C22 165(5) . . . 2_655 ?
C19 N6 C22 C22 173(5) 2_655 . . 2_655 ?
C20 N6 C22 N5 -40(7) 2_655 . . . ?
C21 N6 C22 N5 -21(15) 2_655 . . . ?
C32 N6 C22 N5 -7(3) . . . . ?
C19 N6 C22 N5 0(4) 2_655 . . . ?
C20 N6 C22 N4 -41(7) 2_655 . . 2_655 ?
C21 N6 C22 N4 -21(15) 2_655 . . 2_655 ?
C32 N6 C22 N4 -8(4) . . . 2_655 ?
C19 N6 C22 N4 0(4) 2_655 . . 2_655 ?
C20 N6 C22 C21 137(6) 2_655 . . . ?
C21 N6 C22 C21 157(19) 2_655 . . . ?
C32 N6 C22 C21 170.3(16) . . . . ?
C19 N6 C22 C21 177.8(14) 2_655 . . . ?
C21 N6 C22 C20 20(18) 2_655 . . 2_655 ?
C32 N6 C22 C20 33(5) . . . 2_655 ?
C19 N6 C22 C20 41(5) 2_655 . . 2_655 ?
C22 C21 C22 C21 60(51) 2_655 . . 2_655 ?
N5 C21 C22 C21 -53(26) 2_655 . . 2_655 ?
N6 C21 C22 C21 120(29) 2_655 . . 2_655 ?
N4 C21 C22 C21 -53(26) . . . 2_655 ?
C20 C21 C22 C21 134(29) . . . 2_655 ?
C23 C21 C22 C21 -61(25) 2_655 . . 2_655 ?
C32 C21 C22 C21 135(30) 2_655 . . 2_655 ?
N5 C21 C22 C22 -113(25) 2_655 . . 2_655 ?
N6 C21 C22 C22 61(22) 2_655 . . 2_655 ?
N4 C21 C22 C22 -113(25) . . . 2_655 ?
C20 C21 C22 C22 74(22) . . . 2_655 ?
C21 C21 C22 C22 -60(51) 2_655 . . 2_655 ?
C23 C21 C22 C22 -121(27) 2_655 . . 2_655 ?
C32 C21 C22 C22 75(22) 2_655 . . 2_655 ?
C22 C21 C22 N5 114(25) 2_655 . . . ?
N5 C21 C22 N5 1(4) 2_655 . . . ?
N6 C21 C22 N5 175(4) 2_655 . . . ?
N4 C21 C22 N5 1.3(14) . . . . ?
C20 C21 C22 N5 -172(4) . . . . ?
C21 C21 C22 N5 55(26) 2_655 . . . ?
C23 C21 C22 N5 -6(5) 2_655 . . . ?
C32 C21 C22 N5 -170(5) 2_655 . . . ?
C22 C21 C22 N6 -63(22) 2_655 . . . ?
N5 C21 C22 N6 -176(5) 2_655 . . . ?
N6 C21 C22 N6 -2(2) 2_655 . . . ?
N4 C21 C22 N6 -176(4) . . . . ?
C20 C21 C22 N6 11.0(19) . . . . ?
C21 C21 C22 N6 -123(29) 2_655 . . . ?
C23 C21 C22 N6 176(6) 2_655 . . . ?
C32 C21 C22 N6 12(3) 2_655 . . . ?
C22 C21 C22 N4 115(25) 2_655 . . 2_655 ?
N5 C21 C22 N4 1.8(15) 2_655 . . 2_655 ?
N6 C21 C22 N4 176(4) 2_655 . . 2_655 ?
N4 C21 C22 N4 2(4) . . . 2_655 ?
C20 C21 C22 N4 -171(4) . . . 2_655 ?
C21 C21 C22 N4 55(26) 2_655 . . 2_655 ?
C23 C21 C22 N4 -6(4) 2_655 . . 2_655 ?
C32 C21 C22 N4 -170(5) 2_655 . . 2_655 ?
C22 C21 C22 C20 -48(22) 2_655 . . 2_655 ?
N5 C21 C22 C20 -161(5) 2_655 . . 2_655 ?
N6 C21 C22 C20 13(2) 2_655 . . 2_655 ?
N4 C21 C22 C20 -161(5) . . . 2_655 ?
C20 C21 C22 C20 26(3) . . . 2_655 ?
C21 C21 C22 C20 -108(29) 2_655 . . 2_655 ?
C23 C21 C22 C20 -169(6) 2_655 . . 2_655 ?
C32 C21 C22 C20 27(4) 2_655 . . 2_655 ?
N4 N5 C23 C17 8(33) 2_655 . . 2_655 ?
C21 N5 C23 C17 -173(4) 2_655 . . 2_655 ?
C22 N5 C23 C17 -169(4) . . . 2_655 ?
Fe1 N5 C23 C17 17(4) . . . 2_655 ?
N4 N5 C23 C18 91(34) 2_655 . . 2_655 ?
C21 N5 C23 C18 -90(10) 2_655 . . 2_655 ?
C22 N5 C23 C18 -86(10) . . . 2_655 ?
C17 N5 C23 C18 83(10) 2_655 . . 2_655 ?
Fe1 N5 C23 C18 100(10) . . . 2_655 ?
N4 N5 C23 C32 -179(100) 2_655 . . . ?
C21 N5 C23 C32 0(3) 2_655 . . . ?
C22 N5 C23 C32 3(3) . . . . ?
C17 N5 C23 C32 172(3) 2_655 . . . ?
Fe1 N5 C23 C32 -170(3) . . . . ?
C21 N5 C23 N4 179(100) 2_655 . . 2_655 ?
C22 N5 C23 N4 -178(35) . . . 2_655 ?
C17 N5 C23 N4 -8(33) 2_655 . . 2_655 ?
Fe1 N5 C23 N4 9(30) . . . 2_655 ?
N4 N5 C23 C24 2(35) 2_655 . . . ?
C21 N5 C23 C24 -179(3) 2_655 . . . ?
C22 N5 C23 C24 -175(2) . . . . ?
C17 N5 C23 C24 -6(2) 2_655 . . . ?
Fe1 N5 C23 C24 11(5) . . . . ?
N4 N5 C23 C19 173(33) 2_655 . . 2_655 ?
C21 N5 C23 C19 -9(4) 2_655 . . 2_655 ?
C22 N5 C23 C19 -5(3) . . . 2_655 ?
C17 N5 C23 C19 164(3) 2_655 . . 2_655 ?
Fe1 N5 C23 C19 -179(3) . . . 2_655 ?
N4 N5 C23 C21 -179(100) 2_655 . . 2_655 ?
C22 N5 C23 C21 3(4) . . . 2_655 ?
C17 N5 C23 C21 173(4) 2_655 . . 2_655 ?
Fe1 N5 C23 C21 -170(6) . . . 2_655 ?
N4 N5 C23 C20 -177(34) 2_655 . . 2_655 ?
C21 N5 C23 C20 2(3) 2_655 . . 2_655 ?
C22 N5 C23 C20 5(3) . . . 2_655 ?
C17 N5 C23 C20 175(3) 2_655 . . 2_655 ?
Fe1 N5 C23 C20 -168(4) . . . 2_655 ?
C17 O3 C24 C18 -19(5) 2_655 . . 2_655 ?
C17 O3 C24 C23 4.6(13) 2_655 . . . ?
C17 O3 C24 C25 178(2) 2_655 . . . ?
C17 C23 C24 C18 160(3) 2_655 . . 2_655 ?
C32 C23 C24 C18 -11.1(19) . . . 2_655 ?
N5 C23 C24 C18 167(3) . . . 2_655 ?
N4 C23 C24 C18 167(3) 2_655 . . 2_655 ?
C19 C23 C24 C18 -3.9(16) 2_655 . . 2_655 ?
C21 C23 C24 C18 164(8) 2_655 . . 2_655 ?
C20 C23 C24 C18 -14(3) 2_655 . . 2_655 ?
C18 C23 C24 C17 -160(3) 2_655 . . 2_655 ?
C32 C23 C24 C17 -171(3) . . . 2_655 ?
N5 C23 C24 C17 7(3) . . . 2_655 ?
N4 C23 C24 C17 7(3) 2_655 . . 2_655 ?
C19 C23 C24 C17 -164(3) 2_655 . . 2_655 ?
C21 C23 C24 C17 3(7) 2_655 . . 2_655 ?
C20 C23 C24 C17 -174(4) 2_655 . . 2_655 ?
C17 C23 C24 O3 -9(3) 2_655 . . . ?
C18 C23 C24 O3 -169(2) 2_655 . . . ?
C32 C23 C24 O3 179.7(16) . . . . ?
N5 C23 C24 O3 -2(3) . . . . ?
N4 C23 C24 O3 -2(3) 2_655 . . . ?
C19 C23 C24 O3 -173.1(15) 2_655 . . . ?
C21 C23 C24 O3 -6(8) 2_655 . . . ?
C20 C23 C24 O3 177(2) 2_655 . . . ?
C17 C23 C24 C25 178(3) 2_655 . . . ?
C18 C23 C24 C25 17.5(19) 2_655 . . . ?
C32 C23 C24 C25 6(2) . . . . ?
N5 C23 C24 C25 -175(2) . . . . ?
N4 C23 C24 C25 -175(2) 2_655 . . . ?
C19 C23 C24 C25 13.5(19) 2_655 . . . ?
C21 C23 C24 C25 -179(7) 2_655 . . . ?
C20 C23 C24 C25 3(3) 2_655 . . . ?
C18 C24 C25 C30 8.5(16) 2_655 . . . ?
C17 C24 C25 C30 -1(4) 2_655 . . . ?
O3 C24 C25 C30 -176.9(14) . . . . ?
C23 C24 C25 C30 -3(2) . . . . ?
C18 C24 C25 C26 -167.8(15) 2_655 . . . ?
C17 C24 C25 C26 -177(3) 2_655 . . . ?
O3 C24 C25 C26 7(2) . . . . ?
C23 C24 C25 C26 -179.8(13) . . . . ?
C17 C24 C25 C18 -10(3) 2_655 . . 2_655 ?
O3 C24 C25 C18 175(2) . . . 2_655 ?
C23 C24 C25 C18 -11.9(12) . . . 2_655 ?
C30 C25 C26 C27 6(2) . . . . ?
C24 C25 C26 C27 -178.0(12) . . . . ?
C18 C25 C26 C27 162(3) 2_655 . . . ?
C25 C26 C27 C28 4(2) . . . . ?
C26 C27 C28 C29 -13(3) . . . . ?
C27 C28 C29 C30 9(3) . . . . ?
C26 C25 C30 C29 -9(2) . . . . ?
C24 C25 C30 C29 174.7(13) . . . . ?
C18 C25 C30 C29 -179.6(15) 2_655 . . . ?
C26 C25 C30 C31 173.6(14) . . . . ?
C24 C25 C30 C31 -2(2) . . . . ?
C18 C25 C30 C31 3.3(16) 2_655 . . . ?
C26 C25 C30 C18 170.3(18) . . . 2_655 ?
C24 C25 C30 C18 -5.7(11) . . . 2_655 ?
C28 C29 C30 C25 2(2) . . . . ?
C28 C29 C30 C31 179.1(14) . . . . ?
C25 C30 C31 C19 -7(3) . . . 2_655 ?
C29 C30 C31 C19 175.9(18) . . . 2_655 ?
C18 C30 C31 C19 -3.8(18) 2_655 . . 2_655 ?
C25 C30 C31 O4 -172.0(16) . . . . ?
C29 C30 C31 O4 11(3) . . . . ?
C18 C30 C31 O4 -169(2) 2_655 . . . ?
C25 C30 C31 C32 5(2) . . . . ?
C29 C30 C31 C32 -172.0(14) . . . . ?
C18 C30 C31 C32 8.3(13) 2_655 . . . ?
C25 C30 C31 C18 -3.1(15) . . . 2_655 ?
C29 C30 C31 C18 179.7(14) . . . 2_655 ?
C18 C23 C32 C19 24(7) 2_655 . . 2_655 ?
N5 C23 C32 C19 -145(7) . . . 2_655 ?
N4 C23 C32 C19 -145(7) 2_655 . . 2_655 ?
C24 C23 C32 C19 33(8) . . . 2_655 ?
C21 C23 C32 C19 -145(7) 2_655 . . 2_655 ?
C20 C23 C32 C19 -149(8) 2_655 . . 2_655 ?
C18 C23 C32 C20 173(3) 2_655 . . 2_655 ?
N5 C23 C32 C20 4(3) . . . 2_655 ?
N4 C23 C32 C20 4(3) 2_655 . . 2_655 ?
C24 C23 C32 C20 -177(2) . . . 2_655 ?
C19 C23 C32 C20 149(8) 2_655 . . 2_655 ?
C21 C23 C32 C20 4(2) 2_655 . . 2_655 ?
N5 C23 C32 C18 -169(2) . . . 2_655 ?
N4 C23 C32 C18 -169(3) 2_655 . . 2_655 ?
C24 C23 C32 C18 9.4(16) . . . 2_655 ?
C19 C23 C32 C18 -24(7) 2_655 . . 2_655 ?
C21 C23 C32 C18 -169(2) 2_655 . . 2_655 ?
C20 C23 C32 C18 -173(3) 2_655 . . 2_655 ?
C18 C23 C32 N6 162(2) 2_655 . . . ?
N5 C23 C32 N6 -8(2) . . . . ?
N4 C23 C32 N6 -8(3) 2_655 . . . ?
C24 C23 C32 N6 171.0(15) . . . . ?
C19 C23 C32 N6 138(8) 2_655 . . . ?
C21 C23 C32 N6 -7.8(19) 2_655 . . . ?
C20 C23 C32 N6 -12(2) 2_655 . . . ?
C18 C23 C32 C31 -13(2) 2_655 . . . ?
N5 C23 C32 C31 178(2) . . . . ?
N4 C23 C32 C31 178(2) 2_655 . . . ?
C24 C23 C32 C31 -4(3) . . . . ?
C19 C23 C32 C31 -37(6) 2_655 . . . ?
C21 C23 C32 C31 178(2) 2_655 . . . ?
C20 C23 C32 C31 174(4) 2_655 . . . ?
C18 C23 C32 C21 169(2) 2_655 . . 2_655 ?
N5 C23 C32 C21 0(2) . . . 2_655 ?
N4 C23 C32 C21 0(2) 2_655 . . 2_655 ?
C24 C23 C32 C21 179(2) . . . 2_655 ?
C19 C23 C32 C21 145(7) 2_655 . . 2_655 ?
C20 C23 C32 C21 -4(2) 2_655 . . 2_655 ?
C20 N6 C32 C19 -113(10) 2_655 . . 2_655 ?
C21 N6 C32 C19 154(6) 2_655 . . 2_655 ?
C22 N6 C32 C19 151(6) . . . 2_655 ?
C21 N6 C32 C20 -93(7) 2_655 . . 2_655 ?
C22 N6 C32 C20 -96(8) . . . 2_655 ?
C19 N6 C32 C20 113(10) 2_655 . . 2_655 ?
C20 N6 C32 C23 104(7) 2_655 . . . ?
C21 N6 C32 C23 11(3) 2_655 . . . ?
C22 N6 C32 C23 9(2) . . . . ?
C19 N6 C32 C23 -143(7) 2_655 . . . ?
C20 N6 C32 C18 126(7) 2_655 . . 2_655 ?
C21 N6 C32 C18 33(4) 2_655 . . 2_655 ?
C22 N6 C32 C18 31(4) . . . 2_655 ?
C19 N6 C32 C18 -121(8) 2_655 . . 2_655 ?
C20 N6 C32 C31 -81(7) 2_655 . . . ?
C21 N6 C32 C31 -175(2) 2_655 . . . ?
C22 N6 C32 C31 -177(2) . . . . ?
C19 N6 C32 C31 31(5) 2_655 . . . ?
C20 N6 C32 C21 93(7) 2_655 . . 2_655 ?
C22 N6 C32 C21 -2(3) . . . 2_655 ?
C19 N6 C32 C21 -154(6) 2_655 . . 2_655 ?
O4 C31 C32 C19 74(7) . . . 2_655 ?
C30 C31 C32 C19 -104(7) . . . 2_655 ?
C18 C31 C32 C19 -93(7) 2_655 . . 2_655 ?
C19 C31 C32 C20 -86(6) 2_655 . . 2_655 ?
O4 C31 C32 C20 -12(3) . . . 2_655 ?
C30 C31 C32 C20 170(3) . . . 2_655 ?
C18 C31 C32 C20 -179(3) 2_655 . . 2_655 ?
C19 C31 C32 C23 102(7) 2_655 . . . ?
O4 C31 C32 C23 175.2(18) . . . . ?
C30 C31 C32 C23 -2(3) . . . . ?
C18 C31 C32 C23 8.7(15) 2_655 . . . ?
C19 C31 C32 C18 93(7) 2_655 . . 2_655 ?
O4 C31 C32 C18 166.5(16) . . . 2_655 ?
C30 C31 C32 C18 -11.0(18) . . . 2_655 ?
C19 C31 C32 N6 -72(6) 2_655 . . . ?
O4 C31 C32 N6 2(3) . . . . ?
C30 C31 C32 N6 -175.5(19) . . . . ?
C18 C31 C32 N6 -165(3) 2_655 . . . ?
C19 C31 C32 C21 -89(11) 2_655 . . 2_655 ?
O4 C31 C32 C21 -15(10) . . . 2_655 ?
C30 C31 C32 C21 168(8) . . . 2_655 ?
C18 C31 C32 C21 178(10) 2_655 . . 2_655 ?

loop_
_platon_squeeze_void_nr
_platon_squeeze_void_average_x
_platon_squeeze_void_average_y
_platon_squeeze_void_average_z
_platon_squeeze_void_volume
_platon_squeeze_void_count_electrons
_platon_squeeze_void_content
1 0.057 0.136 0.250 298 125 12(H2O)
2 -0.035 0.364 0.750 298 128 12(H2O)
3 -0.054 0.636 0.250 298 125 12(H2O)
4 -0.013 0.864 0.750 298 128 12(H2O)
